data_7036064
loop_
_publ_author_name
'Pinheiro, A. C.'
'Roisnel, T.'
'Kirillov, E.'
'Carpentier, J.-F.'
'Casagrande, Osvaldo L.'

_publ_section_title
;
 Ethylene oligomerization promoted by chromium complexes bearing
 pyrrolide-imine-amine/ether tridentate ligands.
;
_journal_issue 36
_journal_name_full 'Dalton transactions (Cambridge, England : 2003)'
_journal_page_first 16073
_journal_page_last 16080
_journal_paper_doi 10.1039/c5dt02025e
_journal_volume 44
_journal_year 2015
_chemical_compound_source 'synthesis as described'
_chemical_formula_moiety 'C19 H25 Cl2 Cr N4'
_chemical_formula_sum 'C19 H25 Cl2 Cr N4'
_chemical_formula_weight 432.33
_chemical_name_systematic
;
 ?
;
_space_group_IT_number 14
_symmetry_cell_setting monoclinic
_symmetry_Int_Tables_number 14
_symmetry_space_group_name_Hall '-P 2yn'
_symmetry_space_group_name_H-M 'P 1 21/n 1'
_atom_sites_solution_hydrogens geom
_atom_sites_solution_primary direct
_atom_sites_solution_secondary difmap
_audit_conform_dict_location ftp://ftp.iucr.org/pub/cif_core.dic
_audit_conform_dict_name cif_core.dic
_audit_conform_dict_version 2.3
_audit_creation_date 2013-02-06T12:05:51-00:00
_audit_creation_method 'WinGX routine CIF_UPDATE'
_audit_update_record
;
2015-05-22 deposited with the CCDC.
2015-08-03 downloaded from the CCDC.
;
_cell_angle_alpha 90
_cell_angle_beta 107.709(2)
_cell_angle_gamma 90
_cell_formula_units_Z 4
_cell_length_a 11.1031(6)
_cell_length_b 13.1698(7)
_cell_length_c 17.0030(10)
_cell_measurement_reflns_used 6285
_cell_measurement_temperature 150(2)
_cell_measurement_theta_max 27.22
_cell_measurement_theta_min 2.47
_cell_measurement_wavelength 0.71073
_cell_volume 2368.5(2)
_computing_cell_refinement 'Bruker APEX2 (Bruker, 2006)'
_computing_data_collection 'Bruker APEX2 (Bruker, 2006)'
_computing_data_reduction 'Bruker APEX2 (Bruker, 2006)'
_computing_molecular_graphics 'Ortep-3 for Windows (Farrugia, 1997)'
_computing_publication_material
;
           WinGX publication routines (Farrugia, 1999),
           CRYSCAL (T. Roisnel, local program)
;
_computing_structure_refinement 'SHELXL-97 (Sheldrick, 1997)'
_computing_structure_solution 'SIR97 (Altomare et al., 1999)'
_diffrn_ambient_temperature 150(2)
_diffrn_detector 'CCD plate'
_diffrn_measured_fraction_theta_full 0.997
_diffrn_measured_fraction_theta_max 0.997
_diffrn_measurement_device_type 'APEXII, Bruker-AXS'
_diffrn_measurement_method 'CCD rotation images, thin slices'
_diffrn_radiation_monochromator graphite
_diffrn_radiation_probe x-ray
_diffrn_radiation_type MoK\a
_diffrn_radiation_wavelength 0.71073
_diffrn_reflns_av_R_equivalents 0.0359
_diffrn_reflns_av_unetI/netI 0.0391
_diffrn_reflns_limit_h_max 14
_diffrn_reflns_limit_h_min -12
_diffrn_reflns_limit_k_max 15
_diffrn_reflns_limit_k_min -17
_diffrn_reflns_limit_l_max 22
_diffrn_reflns_limit_l_min -22
_diffrn_reflns_number 18215
_diffrn_reflns_theta_full 27.48
_diffrn_reflns_theta_max 27.48
_diffrn_reflns_theta_min 2.95
_exptl_absorpt_coefficient_mu 0.718
_exptl_absorpt_correction_T_max 0.860
_exptl_absorpt_correction_T_min 0.730
_exptl_absorpt_correction_type multi-scan
_exptl_absorpt_process_details
;
  [Sheldrick, G.M. (2002). SADABS Bruker AXS Inc., Madison, Wisconsin, USA]
;
_exptl_crystal_colour red
_exptl_crystal_density_diffrn 1.212
_exptl_crystal_density_method 'not measured'
_exptl_crystal_description prism
_exptl_crystal_F_000 900
_exptl_crystal_size_max 0.38
_exptl_crystal_size_mid 0.32
_exptl_crystal_size_min 0.21
_platon_squeeze_details
;
;
_refine_diff_density_max 0.386
_refine_diff_density_min -0.397
_refine_diff_density_rms 0.07
_refine_ls_extinction_method none
_refine_ls_goodness_of_fit_ref 1.119
_refine_ls_hydrogen_treatment mixed
_refine_ls_matrix_type full
_refine_ls_number_parameters 242
_refine_ls_number_reflns 5416
_refine_ls_number_restraints 0
_refine_ls_restrained_S_all 1.119
_refine_ls_R_factor_all 0.0578
_refine_ls_R_factor_gt 0.0475
_refine_ls_shift/su_max 0
_refine_ls_shift/su_mean 0
_refine_ls_structure_factor_coef Fsqd
_refine_ls_weighting_details 'calc w=1/[\s^2^(Fo^2^)+(0.0421P)^2^+3.0233P] where P=(Fo^2^+2Fc^2^)/3'
_refine_ls_weighting_scheme calc
_refine_ls_wR_factor_gt 0.123
_refine_ls_wR_factor_ref 0.1274
_reflns_number_gt 4444
_reflns_number_total 5416
_reflns_threshold_expression >2sigma(I)
_cod_data_source_file c5dt02025e2.cif
_cod_data_source_block ACP75
_cod_depositor_comments 'Adding full bibliography for 7036063--7036064.cif.'
_cod_original_sg_symbol_H-M 'P 21/n'
_cod_database_code 7036064

loop_
_symmetry_equiv_pos_as_xyz
'x, y, z'
'-x+1/2, y+1/2, -z+1/2'
'-x, -y, -z'
'x-1/2, -y-1/2, z-1/2'

loop_
_atom_site_label
_atom_site_type_symbol
_atom_site_fract_x
_atom_site_fract_y
_atom_site_fract_z
_atom_site_U_iso_or_equiv
_atom_site_adp_type
_atom_site_occupancy
_atom_site_symmetry_multiplicity
_atom_site_calc_flag
_atom_site_refinement_flags
Cr1 Cr 0.35008(4) 0.20322(3) 0.37903(2) 0.02207(12) Uani 1 1 d .
Cl1 Cl 0.54891(7) 0.22297(5) 0.47328(4) 0.03055(16) Uani 1 1 d .
Cl2 Cl 0.14221(6) 0.19717(6) 0.29163(4) 0.03436(18) Uani 1 1 d .
N1 N 0.3429(2) 0.05889(17) 0.41107(14) 0.0292(5) Uani 1 1 d .
C11 C 0.3859(3) -0.0066(2) 0.36961(17) 0.0290(6) Uani 1 1 d .
H11 H 0.3872 -0.0771 0.3814 0.035 Uiso 1 1 calc R
C12 C 0.4304(3) 0.0313(2) 0.30648(16) 0.0264(5) Uani 1 1 d .
C13 C 0.4819(3) -0.0158(2) 0.25052(17) 0.0309(6) Uani 1 1 d .
H13 H 0.4969 -0.0863 0.2465 0.037 Uiso 1 1 calc R
C14 C 0.5068(3) 0.0614(2) 0.20193(17) 0.0300(6) Uani 1 1 d .
H14 H 0.5427 0.0531 0.1582 0.036 Uiso 1 1 calc R
C15 C 0.4695(2) 0.1541(2) 0.22892(15) 0.0247(5) Uani 1 1 d .
N16 N 0.4230(2) 0.13617(16) 0.29320(13) 0.0226(4) Uani 1 1 d .
C17 C 0.4767(3) 0.2583(2) 0.19319(16) 0.0282(6) Uani 1 1 d .
C18 C 0.3454(3) 0.3075(2) 0.16511(18) 0.0356(7) Uani 1 1 d .
H18A H 0.2902 0.2687 0.119 0.053 Uiso 1 1 calc R
H18B H 0.3527 0.3774 0.1473 0.053 Uiso 1 1 calc R
H18C H 0.3094 0.3079 0.2111 0.053 Uiso 1 1 calc R
C19 C 0.5685(3) 0.3256(2) 0.25837(19) 0.0366(7) Uani 1 1 d .
H19A H 0.5429 0.3269 0.3087 0.055 Uiso 1 1 calc R
H19B H 0.5669 0.3948 0.2368 0.055 Uiso 1 1 calc R
H19C H 0.6543 0.2981 0.2711 0.055 Uiso 1 1 calc R
C20 C 0.5276(4) 0.2499(3) 0.1191(2) 0.0457(8) Uani 1 1 d .
H20A H 0.6113 0.218 0.1366 0.069 Uiso 1 1 calc R
H20B H 0.5342 0.3179 0.0973 0.069 Uiso 1 1 calc R
H20C H 0.4699 0.2085 0.076 0.069 Uiso 1 1 calc R
C21 C 0.2884(4) 0.0328(2) 0.4765(2) 0.0446(8) Uani 1 1 d .
H21A H 0.3327 -0.0264 0.5083 0.054 Uiso 1 1 calc R
H21B H 0.1977 0.016 0.4528 0.054 Uiso 1 1 calc R
C22 C 0.3052(3) 0.1260(2) 0.53190(19) 0.0391(7) Uani 1 1 d .
H22A H 0.254 0.1191 0.5702 0.047 Uiso 1 1 calc R
H22B H 0.3951 0.1336 0.565 0.047 Uiso 1 1 calc R
N23 N 0.2628(2) 0.21644(18) 0.47748(14) 0.0293(5) Uani 1 1 d .
H23 H 0.180(4) 0.212(3) 0.446(2) 0.05 Uiso 1 1 d .
C24 C 0.2650(3) 0.3124(2) 0.51972(16) 0.0254(5) Uani 1 1 d .
C25 C 0.3578(3) 0.3336(2) 0.59357(17) 0.0300(6) Uani 1 1 d .
H25 H 0.4215 0.2852 0.6183 0.036 Uiso 1 1 calc R
C26 C 0.3550(3) 0.4280(2) 0.63068(19) 0.0374(7) Uani 1 1 d .
H26 H 0.4174 0.4434 0.6814 0.045 Uiso 1 1 calc R
C27 C 0.2639(3) 0.4988(2) 0.59534(19) 0.0370(7) Uani 1 1 d .
H27 H 0.2635 0.5626 0.6213 0.044 Uiso 1 1 calc R
C28 C 0.1728(3) 0.4764(2) 0.52174(18) 0.0349(6) Uani 1 1 d .
H28 H 0.1095 0.525 0.4968 0.042 Uiso 1 1 calc R
C29 C 0.1734(3) 0.3833(2) 0.48414(17) 0.0307(6) Uani 1 1 d .
H29 H 0.1104 0.3682 0.4336 0.037 Uiso 1 1 calc R
N31 N 0.3492(2) 0.35959(17) 0.36242(13) 0.0260(5) Uani 1 1 d .
C32 C 0.3415(2) 0.4450(2) 0.36968(15) 0.0243(5) Uani 1 1 d .
C33 C 0.3304(3) 0.5541(2) 0.37993(17) 0.0296(6) Uani 1 1 d .
H33A H 0.2459 0.5698 0.3832 0.044 Uiso 1 1 calc R
H33B H 0.3439 0.5896 0.3327 0.044 Uiso 1 1 calc R
H33C H 0.3941 0.5761 0.4308 0.044 Uiso 1 1 calc R

loop_
_atom_site_aniso_label
_atom_site_aniso_U_11
_atom_site_aniso_U_22
_atom_site_aniso_U_33
_atom_site_aniso_U_23
_atom_site_aniso_U_13
_atom_site_aniso_U_12
Cr1 0.0258(2) 0.0195(2) 0.0212(2) -0.00251(15) 0.00760(16) -0.00118(16)
Cl1 0.0316(4) 0.0274(3) 0.0274(3) -0.0007(2) 0.0012(3) -0.0010(3)
Cl2 0.0260(3) 0.0405(4) 0.0337(4) -0.0116(3) 0.0047(3) 0.0009(3)
N1 0.0389(13) 0.0218(11) 0.0289(12) -0.0018(9) 0.0133(10) -0.0066(10)
C11 0.0326(15) 0.0185(12) 0.0339(14) -0.0010(10) 0.0072(12) -0.0012(11)
C12 0.0289(14) 0.0215(12) 0.0273(13) -0.0033(10) 0.0062(11) 0.0031(11)
C13 0.0316(15) 0.0245(14) 0.0365(15) -0.0068(11) 0.0101(12) 0.0038(11)
C14 0.0290(14) 0.0317(15) 0.0297(14) -0.0077(11) 0.0094(11) 0.0025(12)
C15 0.0226(13) 0.0278(13) 0.0236(12) -0.0039(10) 0.0068(10) -0.0007(11)
N16 0.0212(11) 0.0225(11) 0.0239(10) -0.0027(8) 0.0066(8) 0.0006(9)
C17 0.0326(15) 0.0275(13) 0.0277(13) -0.0034(11) 0.0139(11) -0.0032(12)
C18 0.0414(17) 0.0329(15) 0.0311(15) 0.0066(12) 0.0091(13) 0.0018(13)
C19 0.0358(16) 0.0312(15) 0.0447(17) -0.0075(13) 0.0149(14) -0.0089(13)
C20 0.067(2) 0.0399(18) 0.0426(18) -0.0029(14) 0.0348(17) -0.0092(16)
C21 0.077(3) 0.0273(15) 0.0416(17) -0.0038(13) 0.0353(18) -0.0126(16)
C22 0.062(2) 0.0291(15) 0.0353(16) -0.0005(12) 0.0275(15) -0.0047(14)
N23 0.0343(13) 0.0296(12) 0.0259(11) -0.0055(9) 0.0122(10) -0.0067(10)
C24 0.0254(13) 0.0294(14) 0.0250(12) -0.0032(10) 0.0128(10) -0.0039(11)
C25 0.0253(14) 0.0348(15) 0.0298(14) -0.0038(11) 0.0080(11) 0.0014(12)
C26 0.0299(15) 0.0451(18) 0.0356(16) -0.0154(13) 0.0076(12) -0.0049(13)
C27 0.0360(16) 0.0336(16) 0.0452(17) -0.0097(13) 0.0180(14) -0.0012(13)
C28 0.0305(15) 0.0387(16) 0.0384(16) 0.0033(13) 0.0145(12) 0.0064(13)
C29 0.0279(14) 0.0408(16) 0.0248(13) 0.0009(11) 0.0100(11) -0.0024(12)
N31 0.0292(12) 0.0271(12) 0.0229(10) -0.0005(9) 0.0098(9) 0.0005(9)
C32 0.0231(13) 0.0279(14) 0.0227(12) 0.0030(10) 0.0083(10) -0.0004(11)
C33 0.0339(15) 0.0213(13) 0.0351(15) 0.0018(11) 0.0125(12) 0.0018(11)

loop_
_atom_type_symbol
_atom_type_description
_atom_type_scat_dispersion_real
_atom_type_scat_dispersion_imag
_atom_type_scat_source
C C 0.0033 0.0016 'International Tables Vol C Tables 4.2.6.8 and 6.1.1.4'
H H 0 0 'International Tables Vol C Tables 4.2.6.8 and 6.1.1.4'
N N 0.0061 0.0033 'International Tables Vol C Tables 4.2.6.8 and 6.1.1.4'
Cl Cl 0.1484 0.1585 'International Tables Vol C Tables 4.2.6.8 and 6.1.1.4'
Cr Cr 0.3209 0.6236 'International Tables Vol C Tables 4.2.6.8 and 6.1.1.4'

loop_
_geom_angle_atom_site_label_1
_geom_angle_atom_site_label_2
_geom_angle_atom_site_label_3
_geom_angle
N1 Cr1 N16 80.91(9)
N1 Cr1 N31 170.73(9)
N16 Cr1 N31 108.28(9)
N1 Cr1 N23 78.56(9)
N16 Cr1 N23 159.32(9)
N31 Cr1 N23 92.31(9)
N1 Cr1 Cl1 91.55(7)
N16 Cr1 Cl1 92.33(6)
N31 Cr1 Cl1 86.96(7)
N23 Cr1 Cl1 90.71(7)
N1 Cr1 Cl2 91.58(7)
N16 Cr1 Cl2 93.42(6)
N31 Cr1 Cl2 89.10(7)
N23 Cr1 Cl2 84.69(7)
Cl1 Cr1 Cl2 173.82(3)
C11 N1 C21 124.5(2)
C11 N1 Cr1 115.87(19)
C21 N1 Cr1 119.66(19)
N1 C11 C12 117.0(2)
N1 C11 H11 121.5
C12 C11 H11 121.5
C13 C12 N16 110.2(2)
C13 C12 C11 132.6(3)
N16 C12 C11 117.3(2)
C14 C13 C12 106.1(2)
C14 C13 H13 127
C12 C13 H13 127
C13 C14 C15 108.0(2)
C13 C14 H14 126
C15 C14 H14 126
N16 C15 C14 109.3(2)
N16 C15 C17 123.9(2)
C14 C15 C17 126.8(2)
C15 N16 C12 106.4(2)
C15 N16 Cr1 144.67(18)
C12 N16 Cr1 108.88(16)
C15 C17 C18 110.3(2)
C15 C17 C20 110.0(2)
C18 C17 C20 109.2(2)
C15 C17 C19 109.7(2)
C18 C17 C19 109.9(2)
C20 C17 C19 107.7(2)
C17 C18 H18A 109.5
C17 C18 H18B 109.5
H18A C18 H18B 109.5
C17 C18 H18C 109.5
H18A C18 H18C 109.5
H18B C18 H18C 109.5
C17 C19 H19A 109.5
C17 C19 H19B 109.5
H19A C19 H19B 109.5
C17 C19 H19C 109.5
H19A C19 H19C 109.5
H19B C19 H19C 109.5
C17 C20 H20A 109.5
C17 C20 H20B 109.5
H20A C20 H20B 109.5
C17 C20 H20C 109.5
H20A C20 H20C 109.5
H20B C20 H20C 109.5
N1 C21 C22 106.3(2)
N1 C21 H21A 110.5
C22 C21 H21A 110.5
N1 C21 H21B 110.5
C22 C21 H21B 110.5
H21A C21 H21B 108.7
N23 C22 C21 107.6(2)
N23 C22 H22A 110.2
C21 C22 H22A 110.2
N23 C22 H22B 110.2
C21 C22 H22B 110.2
H22A C22 H22B 108.5
C24 N23 C22 115.7(2)
C24 N23 Cr1 120.36(17)
C22 N23 Cr1 106.38(17)
C24 N23 H23 102(2)
C22 N23 H23 113(2)
Cr1 N23 H23 98(2)
C29 C24 C25 120.4(3)
C29 C24 N23 118.3(2)
C25 C24 N23 121.3(3)
C24 C25 C26 118.3(3)
C24 C25 H25 120.8
C26 C25 H25 120.8
C27 C26 C25 121.4(3)
C27 C26 H26 119.3
C25 C26 H26 119.3
C26 C27 C28 119.4(3)
C26 C27 H27 120.3
C28 C27 H27 120.3
C27 C28 C29 120.2(3)
C27 C28 H28 119.9
C29 C28 H28 119.9
C24 C29 C28 120.3(3)
C24 C29 H29 119.9
C28 C29 H29 119.9
C32 N31 Cr1 164.3(2)
N31 C32 C33 179.0(3)
C32 C33 H33A 109.5
C32 C33 H33B 109.5
H33A C33 H33B 109.5
C32 C33 H33C 109.5
H33A C33 H33C 109.5
H33B C33 H33C 109.5

loop_
_geom_bond_atom_site_label_1
_geom_bond_atom_site_label_2
_geom_bond_distance
Cr1 N1 1.986(2)
Cr1 N16 2.070(2)
Cr1 N31 2.078(2)
Cr1 N23 2.181(2)
Cr1 Cl1 2.3145(8)
Cr1 Cl2 2.3356(8)
N1 C11 1.293(4)
N1 C21 1.459(4)
C11 C12 1.403(4)
C11 H11 0.95
C12 C13 1.396(4)
C12 N16 1.398(3)
C13 C14 1.390(4)
C13 H13 0.95
C14 C15 1.410(4)
C14 H14 0.95
C15 N16 1.364(3)
C15 C17 1.513(4)
C17 C18 1.532(4)
C17 C20 1.534(4)
C17 C19 1.538(4)
C18 H18A 0.98
C18 H18B 0.98
C18 H18C 0.98
C19 H19A 0.98
C19 H19B 0.98
C19 H19C 0.98
C20 H20A 0.98
C20 H20B 0.98
C20 H20C 0.98
C21 C22 1.524(4)
C21 H21A 0.99
C21 H21B 0.99
C22 N23 1.493(4)
C22 H22A 0.99
C22 H22B 0.99
N23 C24 1.450(3)
N23 H23 0.92(4)
C24 C29 1.377(4)
C24 C25 1.389(4)
C25 C26 1.399(4)
C25 H25 0.95
C26 C27 1.372(4)
C26 H26 0.95
C27 C28 1.381(4)
C27 H27 0.95
C28 C29 1.384(4)
C28 H28 0.95
C29 H29 0.95
N31 C32 1.138(3)
C32 C33 1.456(4)
C33 H33A 0.98
C33 H33B 0.98
C33 H33C 0.98

loop_
_geom_torsion_atom_site_label_1
_geom_torsion_atom_site_label_2
_geom_torsion_atom_site_label_3
_geom_torsion_atom_site_label_4
_geom_torsion
N16 Cr1 N1 C11 1.6(2)
N23 Cr1 N1 C11 179.1(2)
Cl1 Cr1 N1 C11 -90.5(2)
Cl2 Cr1 N1 C11 94.8(2)
N16 Cr1 N1 C21 -176.9(2)
N23 Cr1 N1 C21 0.5(2)
Cl1 Cr1 N1 C21 91.0(2)
Cl2 Cr1 N1 C21 -83.7(2)
C21 N1 C11 C12 177.5(3)
Cr1 N1 C11 C12 -1.0(3)
N1 C11 C12 C13 -179.9(3)
N1 C11 C12 N16 -0.7(4)
N16 C12 C13 C14 0.0(3)
C11 C12 C13 C14 179.2(3)
C12 C13 C14 C15 -0.2(3)
C13 C14 C15 N16 0.4(3)
C13 C14 C15 C17 -178.8(3)
C14 C15 N16 C12 -0.4(3)
C17 C15 N16 C12 178.9(2)
C14 C15 N16 Cr1 177.9(2)
C17 C15 N16 Cr1 -2.9(5)
C13 C12 N16 C15 0.2(3)
C11 C12 N16 C15 -179.1(2)
C13 C12 N16 Cr1 -178.72(18)
C11 C12 N16 Cr1 1.9(3)
N1 Cr1 N16 C15 179.9(3)
N31 Cr1 N16 C15 -1.3(3)
N23 Cr1 N16 C15 172.9(3)
Cl1 Cr1 N16 C15 -88.9(3)
Cl2 Cr1 N16 C15 88.9(3)
N1 Cr1 N16 C12 -1.82(17)
N31 Cr1 N16 C12 176.95(16)
N23 Cr1 N16 C12 -8.9(4)
Cl1 Cr1 N16 C12 89.38(16)
Cl2 Cr1 N16 C12 -92.87(16)
N16 C15 C17 C18 -56.8(3)
C14 C15 C17 C18 122.4(3)
N16 C15 C17 C20 -177.2(3)
C14 C15 C17 C20 1.9(4)
N16 C15 C17 C19 64.5(3)
C14 C15 C17 C19 -116.4(3)
C11 N1 C21 C22 155.3(3)
Cr1 N1 C21 C22 -26.3(4)
N1 C21 C22 N23 47.4(4)
C21 C22 N23 C24 176.6(3)
C21 C22 N23 Cr1 -46.9(3)
N1 Cr1 N23 C24 160.0(2)
N16 Cr1 N23 C24 167.1(2)
N31 Cr1 N23 C24 -18.5(2)
Cl1 Cr1 N23 C24 68.5(2)
Cl2 Cr1 N23 C24 -107.3(2)
N1 Cr1 N23 C22 25.91(19)
N16 Cr1 N23 C22 33.0(4)
N31 Cr1 N23 C22 -152.51(19)
Cl1 Cr1 N23 C22 -65.53(18)
Cl2 Cr1 N23 C22 118.61(18)
C22 N23 C24 C29 -146.1(3)
Cr1 N23 C24 C29 83.8(3)
C22 N23 C24 C25 34.9(4)
Cr1 N23 C24 C25 -95.2(3)
C29 C24 C25 C26 0.4(4)
N23 C24 C25 C26 179.4(3)
C24 C25 C26 C27 -0.4(4)
C25 C26 C27 C28 0.2(5)
C26 C27 C28 C29 0.1(5)
C25 C24 C29 C28 -0.1(4)
N23 C24 C29 C28 -179.2(2)
C27 C28 C29 C24 -0.2(4)
N16 Cr1 N31 C32 -171.2(8)
N23 Cr1 N31 C32 10.9(8)
Cl1 Cr1 N31 C32 -79.7(8)
Cl2 Cr1 N31 C32 95.5(8)

loop_
_platon_squeeze_void_nr
_platon_squeeze_void_average_x
_platon_squeeze_void_average_y
_platon_squeeze_void_average_z
_platon_squeeze_void_volume
_platon_squeeze_void_count_electrons
_platon_squeeze_void_content
1 0.000 0.000 0.500 208 29 ' '
2 0.500 0.500 1.000 209 29 ' '
